data_7025624
loop_
_publ_author_name
'Sivapackiam, Jothilingam'
'Harpstrite, Scott E.'
'Prior, Julie L.'
'Gu, Hannah'
'Rath, Nigam P.'
'Sharma, Vijay'

_publ_section_title
;
 Synthesis, molecular structure, and validation of metalloprobes for
 assessment of MDR1 P-glycoprotein-mediated functional transport.
;
_journal_issue 25
_journal_name_full 'Dalton transactions (Cambridge, England : 2003)'
_journal_page_first 5842
_journal_page_last 5850
_journal_paper_doi 10.1039/c002361b
_journal_volume 39
_journal_year 2010
_chemical_absolute_configuration ad
_chemical_formula_sum 'C38 H48 Cl Ga N4 O8'
_chemical_formula_weight 793.97
_chemical_name_systematic
;
?
;
_space_group_IT_number 5
_symmetry_cell_setting monoclinic
_symmetry_space_group_name_Hall 'C 2y'
_symmetry_space_group_name_H-M 'C 1 2 1'
_atom_sites_solution_hydrogens geom
_atom_sites_solution_primary direct
_atom_sites_solution_secondary difmap
_audit_creation_method SHELXL-97
_cell_angle_alpha 90.00
_cell_angle_beta 118.391(4)
_cell_angle_gamma 90.00
_cell_formula_units_Z 2
_cell_length_a 21.0875(13)
_cell_length_b 8.0184(4)
_cell_length_c 12.1927(6)
_cell_measurement_reflns_used 9822
_cell_measurement_temperature 100(2)
_cell_measurement_theta_max 39.73
_cell_measurement_theta_min 3.36
_cell_volume 1813.67(18)
_computing_cell_refinement 'Bruker SMART'
_computing_data_collection 'Bruker SMART'
_computing_data_reduction 'Bruker SAINT'
_computing_molecular_graphics 'Bruker SHELXTL'
_computing_publication_material 'Bruker SHELXTL'
_computing_structure_refinement 'SHELXL-97 (Sheldrick, 2008)'
_computing_structure_solution 'SHELXS-97 (Sheldrick, 2008)'
_diffrn_ambient_temperature 100(2)
_diffrn_measured_fraction_theta_full 0.999
_diffrn_measured_fraction_theta_max 1.000
_diffrn_measurement_device_type 'CCD area detector'
_diffrn_measurement_method 'phi and omega scans'
_diffrn_radiation_monochromator graphite
_diffrn_radiation_source 'fine-focus sealed tube'
_diffrn_radiation_type MoK\a
_diffrn_radiation_wavelength 0.71073
_diffrn_reflns_av_R_equivalents 0.0261
_diffrn_reflns_av_sigmaI/netI 0.0240
_diffrn_reflns_limit_h_max 34
_diffrn_reflns_limit_h_min -34
_diffrn_reflns_limit_k_max 12
_diffrn_reflns_limit_k_min -12
_diffrn_reflns_limit_l_max 18
_diffrn_reflns_limit_l_min -19
_diffrn_reflns_number 37850
_diffrn_reflns_theta_full 25.00
_diffrn_reflns_theta_max 34.99
_diffrn_reflns_theta_min 1.90
_exptl_absorpt_coefficient_mu 0.891
_exptl_absorpt_correction_T_max 0.8618
_exptl_absorpt_correction_T_min 0.7871
_exptl_absorpt_correction_type multi-scan
_exptl_absorpt_process_details 'sadabs v2008/1'
_exptl_crystal_colour colourless
_exptl_crystal_density_diffrn 1.454
_exptl_crystal_density_meas ?
_exptl_crystal_density_method 'not measured'
_exptl_crystal_description rhombic
_exptl_crystal_F_000 832
_exptl_crystal_size_max 0.28
_exptl_crystal_size_mid 0.18
_exptl_crystal_size_min 0.17
_refine_diff_density_max 0.735
_refine_diff_density_min -0.342
_refine_diff_density_rms 0.054
_refine_ls_abs_structure_details 'Flack H D (1983), Acta Cryst. A39, 876-881'
_refine_ls_abs_structure_Flack 0.383(4)
_refine_ls_extinction_method none
_refine_ls_goodness_of_fit_ref 1.050
_refine_ls_hydrogen_treatment noref
_refine_ls_matrix_type full
_refine_ls_number_parameters 267
_refine_ls_number_reflns 7544
_refine_ls_number_restraints 65
_refine_ls_restrained_S_all 1.050
_refine_ls_R_factor_all 0.0235
_refine_ls_R_factor_gt 0.0224
_refine_ls_shift/su_max 0.001
_refine_ls_shift/su_mean 0.000
_refine_ls_structure_factor_coef Fsqd
_refine_ls_weighting_details 'calc w=1/[\s^2^(Fo^2^)+(0.0370P)^2^+0.1344P] where P=(Fo^2^+2Fc^2^)/3'
_refine_ls_weighting_scheme calc
_refine_ls_wR_factor_gt 0.0569
_refine_ls_wR_factor_ref 0.0574
_reflns_number_gt 7372
_reflns_number_total 7544
_reflns_threshold_expression >2sigma(I)
_cod_data_source_file c002361b.txt
_cod_data_source_block v2909
_cod_depositor_comments
;
The following automatic conversions were performed:

'_symmetry_cell_setting' value 'Monoclinic' changed to 'monoclinic'
according to /home/saulius/struct/CIF-dictionaries/cif_core.dic
dictionary named 'cif_core.dic' version 2.4.2 from 2011-04-26.

Automatic conversion script
Id: cif_fix_values 1891 2012-01-12 08:04:46Z andrius 

The following automatic conversions were performed:

'_exptl_crystal_density_meas' value 'no' was changed to '?' - the
value is perceived as not measured.

Automatic conversion script
Id: cif_fix_values 3008 2015-01-20 13:52:24Z robertas 
;
_cod_original_cell_volume 1813.67(17)
_cod_original_sg_symbol_H-M C2
_cod_database_code 7025624

loop_
_symmetry_equiv_pos_as_xyz
'x, y, z'
'-x, y, -z'
'x+1/2, y+1/2, z'
'-x+1/2, y+1/2, -z'

loop_
_atom_site_label
_atom_site_type_symbol
_atom_site_fract_x
_atom_site_fract_y
_atom_site_fract_z
_atom_site_U_iso_or_equiv
_atom_site_adp_type
_atom_site_occupancy
_atom_site_symmetry_multiplicity
_atom_site_calc_flag
_atom_site_refinement_flags
_atom_site_disorder_assembly
_atom_site_disorder_group
Ga1 Ga 1.0000 0.323308(10) 0.5000 0.00889(3) Uani 1 2 d S . .
O1 O 0.89647(3) 0.32828(11) 0.41589(5) 0.01174(9) Uani 1 1 d . . .
O2 O 0.77815(4) 0.34606(10) 0.20609(6) 0.01684(14) Uani 1 1 d . . .
N1 N 1.00656(5) 0.12372(10) 0.61810(7) 0.01145(13) Uani 1 1 d . . .
H1 H 0.9652 0.1206 0.6091 0.017 Uiso 1 1 d R . .
N2 N 0.99471(4) 0.47786(10) 0.62976(7) 0.01092(13) Uani 1 1 d . . .
C1 C 0.85938(5) 0.46565(11) 0.39782(8) 0.01100(13) Uani 1 1 d . . .
C2 C 0.79245(5) 0.47969(12) 0.28257(8) 0.01290(14) Uani 1 1 d . . .
C3 C 0.75139(5) 0.62013(12) 0.25686(8) 0.01511(15) Uani 1 1 d . . .
H3 H 0.7080 0.6275 0.1800 0.018 Uiso 1 1 calc R . .
C4 C 0.77162(5) 0.75571(12) 0.34173(9) 0.01372(15) Uani 1 1 d . . .
C5 C 0.72921(6) 0.90199(13) 0.31136(10) 0.01826(17) Uani 1 1 d . . .
H5 H 0.6871 0.9097 0.2326 0.022 Uiso 1 1 calc R . .
C6 C 0.74743(6) 1.03282(13) 0.39293(11) 0.01997(18) Uani 1 1 d . . .
H6 H 0.7192 1.1316 0.3701 0.024 Uiso 1 1 calc R . .
C7 C 0.80862(6) 1.01916(12) 0.51121(10) 0.01814(17) Uani 1 1 d . . .
H7 H 0.8205 1.1074 0.5697 0.022 Uiso 1 1 calc R . .
C8 C 0.85135(5) 0.87883(12) 0.54264(9) 0.01497(16) Uani 1 1 d . . .
H8 H 0.8927 0.8726 0.6224 0.018 Uiso 1 1 calc R . .
C9 C 0.83496(5) 0.74357(11) 0.45862(8) 0.01192(14) Uani 1 1 d . . .
C10 C 0.87919(5) 0.59680(11) 0.48389(8) 0.01107(14) Uani 1 1 d . . .
C11 C 0.94131(5) 0.57707(11) 0.60455(8) 0.01158(14) Uani 1 1 d . . .
H11 H 0.9431 0.6424 0.6710 0.014 Uiso 1 1 calc R . .
C12 C 0.70856(5) 0.34308(16) 0.09746(9) 0.0210(2) Uani 1 1 d . . .
H12A H 0.7025 0.4419 0.0446 0.025 Uiso 1 1 calc R . .
H12B H 0.6700 0.3442 0.1220 0.025 Uiso 1 1 calc R . .
C13 C 0.70450(7) 0.18586(17) 0.02739(11) 0.0265(2) Uani 1 1 d . . .
H13A H 0.7400 0.1908 -0.0029 0.040 Uiso 1 1 calc R . .
H13B H 0.6560 0.1745 -0.0436 0.040 Uiso 1 1 calc R . .
H13C H 0.7149 0.0897 0.0830 0.040 Uiso 1 1 calc R . .
C14 C 1.04726(5) 0.45704(12) 0.76222(8) 0.01218(15) Uani 1 1 d . . .
H14A H 1.0408 0.5479 0.8110 0.015 Uiso 1 1 calc R . .
H14B H 1.0966 0.4660 0.7725 0.015 Uiso 1 1 calc R . .
C15 C 1.03902(5) 0.28820(11) 0.81365(8) 0.01238(15) Uani 1 1 d . . .
C16 C 1.05760(6) 0.14356(12) 0.75366(9) 0.01343(16) Uani 1 1 d . . .
H16A H 1.1068 0.1605 0.7647 0.016 Uiso 1 1 calc R . .
H16B H 1.0579 0.0393 0.7974 0.016 Uiso 1 1 calc R . .
C17 C 0.96333(5) 0.27061(13) 0.80028(10) 0.01636(16) Uani 1 1 d . . .
H17A H 0.9273 0.2820 0.7123 0.025 Uiso 1 1 calc R . .
H17B H 0.9557 0.3578 0.8491 0.025 Uiso 1 1 calc R . .
H17C H 0.9585 0.1608 0.8308 0.025 Uiso 1 1 calc R . .
C18 C 1.09456(6) 0.28590(12) 0.95299(9) 0.01729(18) Uani 1 1 d . . .
H18A H 1.0910 0.1801 0.9899 0.026 Uiso 1 1 calc R . .
H18B H 1.0849 0.3786 0.9954 0.026 Uiso 1 1 calc R . .
H18C H 1.1432 0.2975 0.9624 0.026 Uiso 1 1 calc R . .
C19 C 1.02313(6) -0.03023(11) 0.57035(9) 0.01495(16) Uani 1 1 d . . .
H19A H 1.0122 -0.1294 0.6068 0.018 Uiso 1 1 calc R . .
H19B H 1.0748 -0.0331 0.5930 0.018 Uiso 1 1 calc R . .
Cl1 Cl 0.5000 0.26174(5) 0.0000 0.02907(9) Uani 1 2 d SD . .
O3 O 0.5571(7) 0.1690(16) 0.0989(9) 0.0417(16) Uani 0.50 1 d PDU A 1
O4 O 0.4720(3) 0.3390(5) 0.0793(5) 0.0411(9) Uani 0.50 1 d PDU A 1
O3' O 0.4719(3) 0.3878(5) 0.0418(5) 0.0515(12) Uani 0.50 1 d PDU A 2
O4' O 0.5020(14) 0.350(5) 0.106(3) 0.067(12) Uani 0.05 1 d PDU A 3
O4A O 0.5567(8) 0.1488(16) 0.0770(9) 0.0363(15) Uani 0.45 1 d PDU A 3

loop_
_atom_site_aniso_label
_atom_site_aniso_U_11
_atom_site_aniso_U_22
_atom_site_aniso_U_33
_atom_site_aniso_U_23
_atom_site_aniso_U_13
_atom_site_aniso_U_12
Ga1 0.01011(5) 0.00818(5) 0.00855(5) 0.000 0.00458(4) 0.000
O1 0.0115(2) 0.0101(2) 0.0133(2) -0.0014(3) 0.00568(18) 0.0004(3)
O2 0.0128(3) 0.0195(4) 0.0137(3) -0.0054(2) 0.0027(2) -0.0011(2)
N1 0.0139(3) 0.0103(3) 0.0120(3) -0.0001(2) 0.0077(3) 0.0006(3)
N2 0.0121(3) 0.0109(3) 0.0091(3) -0.0003(2) 0.0045(3) -0.0007(2)
C1 0.0107(3) 0.0118(3) 0.0112(3) -0.0010(2) 0.0057(3) -0.0008(3)
C2 0.0112(3) 0.0152(4) 0.0117(3) -0.0013(3) 0.0050(3) -0.0002(3)
C3 0.0124(4) 0.0183(4) 0.0130(4) 0.0004(3) 0.0046(3) 0.0021(3)
C4 0.0129(4) 0.0146(4) 0.0149(4) 0.0019(3) 0.0076(3) 0.0023(3)
C5 0.0164(4) 0.0194(4) 0.0200(4) 0.0039(3) 0.0095(4) 0.0062(3)
C6 0.0209(5) 0.0158(4) 0.0272(5) 0.0035(3) 0.0147(4) 0.0069(3)
C7 0.0198(4) 0.0135(4) 0.0255(5) -0.0013(3) 0.0144(4) 0.0017(3)
C8 0.0149(4) 0.0126(3) 0.0194(4) -0.0019(3) 0.0098(3) 0.0002(3)
C9 0.0121(4) 0.0115(3) 0.0140(4) 0.0009(3) 0.0078(3) 0.0005(3)
C10 0.0115(3) 0.0107(3) 0.0114(3) -0.0001(2) 0.0057(3) 0.0011(3)
C11 0.0133(4) 0.0100(3) 0.0120(3) -0.0010(2) 0.0065(3) -0.0007(3)
C12 0.0127(3) 0.0281(6) 0.0167(4) -0.0071(4) 0.0023(3) -0.0025(4)
C13 0.0225(5) 0.0313(6) 0.0222(5) -0.0118(4) 0.0077(4) -0.0094(4)
C14 0.0120(4) 0.0140(4) 0.0090(3) -0.0009(3) 0.0037(3) -0.0007(3)
C15 0.0133(3) 0.0145(4) 0.0095(3) 0.0009(2) 0.0057(3) 0.0004(3)
C16 0.0161(4) 0.0134(4) 0.0112(3) 0.0020(3) 0.0069(3) 0.0020(3)
C17 0.0168(4) 0.0186(4) 0.0169(4) -0.0007(3) 0.0107(3) -0.0017(3)
C18 0.0192(4) 0.0212(5) 0.0097(3) 0.0013(3) 0.0055(3) 0.0014(3)
C19 0.0227(4) 0.0093(3) 0.0160(4) 0.0013(3) 0.0117(3) 0.0021(3)
Cl1 0.02792(19) 0.01462(14) 0.0582(3) 0.000 0.0315(2) 0.000
O3 0.054(2) 0.035(4) 0.049(3) 0.014(2) 0.034(2) 0.007(2)
O4 0.0371(16) 0.0350(18) 0.062(2) -0.0229(19) 0.0328(16) -0.002(2)
O3' 0.0383(18) 0.037(2) 0.085(4) -0.036(2) 0.034(2) -0.0079(16)
O4' 0.018(10) 0.037(17) 0.12(3) -0.039(17) 0.008(13) -0.008(12)
O4A 0.048(2) 0.0196(18) 0.056(4) 0.015(3) 0.037(3) 0.0157(17)

loop_
_atom_type_symbol
_atom_type_description
_atom_type_scat_dispersion_real
_atom_type_scat_dispersion_imag
_atom_type_scat_source
C C 0.0033 0.0016 'International Tables Vol C Tables 4.2.6.8 and 6.1.1.4'
H H 0.0000 0.0000 'International Tables Vol C Tables 4.2.6.8 and 6.1.1.4'
N N 0.0061 0.0033 'International Tables Vol C Tables 4.2.6.8 and 6.1.1.4'
O O 0.0106 0.0060 'International Tables Vol C Tables 4.2.6.8 and 6.1.1.4'
Cl Cl 0.1484 0.1585 'International Tables Vol C Tables 4.2.6.8 and 6.1.1.4'
Ga Ga 0.2307 1.6083 'International Tables Vol C Tables 4.2.6.8 and 6.1.1.4'

loop_
_geom_angle_atom_site_label_1
_geom_angle_atom_site_label_2
_geom_angle_atom_site_label_3
_geom_angle
_geom_angle_site_symmetry_1
_geom_angle_site_symmetry_3
O1 Ga1 O1 177.62(5) . 2_756
O1 Ga1 N2 86.24(3) . .
O1 Ga1 N2 92.32(3) 2_756 .
O1 Ga1 N2 92.32(3) . 2_756
O1 Ga1 N2 86.24(3) 2_756 2_756
N2 Ga1 N2 105.78(5) . 2_756
O1 Ga1 N1 93.96(3) . .
O1 Ga1 N1 87.84(3) 2_756 .
N2 Ga1 N1 86.68(3) . .
N2 Ga1 N1 166.40(3) 2_756 .
O1 Ga1 N1 87.84(3) . 2_756
O1 Ga1 N1 93.96(3) 2_756 2_756
N2 Ga1 N1 166.40(3) . 2_756
N2 Ga1 N1 86.67(3) 2_756 2_756
N1 Ga1 N1 81.52(4) . 2_756
C1 O1 Ga1 122.98(6) . .
C2 O2 C12 116.29(8) . .
C19 N1 C16 110.18(7) . .
C19 N1 Ga1 108.41(5) . .
C16 N1 Ga1 116.96(6) . .
C19 N1 H1 110.8 . .
C16 N1 H1 108.1 . .
Ga1 N1 H1 102.1 . .
C11 N2 C14 116.62(8) . .
C11 N2 Ga1 123.31(6) . .
C14 N2 Ga1 119.27(6) . .
O1 C1 C10 124.37(8) . .
O1 C1 C2 117.28(8) . .
C10 C1 C2 118.33(8) . .
O2 C2 C3 125.81(8) . .
O2 C2 C1 113.67(8) . .
C3 C2 C1 120.48(8) . .
C2 C3 C4 121.82(9) . .
C2 C3 H3 119.1 . .
C4 C3 H3 119.1 . .
C5 C4 C9 119.74(9) . .
C5 C4 C3 120.74(9) . .
C9 C4 C3 119.52(8) . .
C6 C5 C4 121.43(10) . .
C6 C5 H5 119.3 . .
C4 C5 H5 119.3 . .
C5 C6 C7 119.21(9) . .
C5 C6 H6 120.4 . .
C7 C6 H6 120.4 . .
C8 C7 C6 120.51(9) . .
C8 C7 H7 119.7 . .
C6 C7 H7 119.7 . .
C7 C8 C9 121.45(9) . .
C7 C8 H8 119.3 . .
C9 C8 H8 119.3 . .
C8 C9 C4 117.58(8) . .
C8 C9 C10 124.05(8) . .
C4 C9 C10 118.37(8) . .
C1 C10 C11 119.02(8) . .
C1 C10 C9 121.36(8) . .
C11 C10 C9 119.35(8) . .
N2 C11 C10 125.30(8) . .
N2 C11 H11 117.3 . .
C10 C11 H11 117.3 . .
O2 C12 C13 107.19(9) . .
O2 C12 H12A 110.3 . .
C13 C12 H12A 110.3 . .
O2 C12 H12B 110.3 . .
C13 C12 H12B 110.3 . .
H12A C12 H12B 108.5 . .
C12 C13 H13A 109.5 . .
C12 C13 H13B 109.5 . .
H13A C13 H13B 109.5 . .
C12 C13 H13C 109.5 . .
H13A C13 H13C 109.5 . .
H13B C13 H13C 109.5 . .
N2 C14 C15 112.08(8) . .
N2 C14 H14A 109.2 . .
C15 C14 H14A 109.2 . .
N2 C14 H14B 109.2 . .
C15 C14 H14B 109.2 . .
H14A C14 H14B 107.9 . .
C16 C15 C17 111.89(8) . .
C16 C15 C14 111.79(7) . .
C17 C15 C14 110.62(8) . .
C16 C15 C18 106.70(7) . .
C17 C15 C18 108.91(8) . .
C14 C15 C18 106.67(7) . .
N1 C16 C15 113.56(8) . .
N1 C16 H16A 108.9 . .
C15 C16 H16A 108.9 . .
N1 C16 H16B 108.9 . .
C15 C16 H16B 108.9 . .
H16A C16 H16B 107.7 . .
C15 C17 H17A 109.5 . .
C15 C17 H17B 109.5 . .
H17A C17 H17B 109.5 . .
C15 C17 H17C 109.5 . .
H17A C17 H17C 109.5 . .
H17B C17 H17C 109.5 . .
C15 C18 H18A 109.5 . .
C15 C18 H18B 109.5 . .
H18A C18 H18B 109.5 . .
C15 C18 H18C 109.5 . .
H18A C18 H18C 109.5 . .
H18B C18 H18C 109.5 . .
N1 C19 C19 107.49(7) . 2_756
N1 C19 H19A 110.2 . .
C19 C19 H19A 110.2 2_756 .
N1 C19 H19B 110.2 . .
C19 C19 H19B 110.2 2_756 .
H19A C19 H19B 108.5 . .
O3' Cl1 O3' 86.4(4) 2_655 .
O3' Cl1 O4A 109.3(7) 2_655 .
O3' Cl1 O4A 126.0(5) . .
O3' Cl1 O4A 126.0(5) 2_655 2_655
O3' Cl1 O4A 109.3(7) . 2_655
O4A Cl1 O4A 101.9(13) . 2_655
O3' Cl1 O3 113.7(4) 2_655 2_655
O3' Cl1 O3 110.6(7) . 2_655
O4A Cl1 O3 109.0(2) . 2_655
O4A Cl1 O3 12.4(7) 2_655 2_655
O3' Cl1 O3 110.6(7) 2_655 .
O3' Cl1 O3 113.7(4) . .
O4A Cl1 O3 12.4(7) . .
O4A Cl1 O3 109.0(2) 2_655 .
O3 Cl1 O3 117.9(12) 2_655 .
O3' Cl1 O4' 98.0(17) 2_655 .
O3' Cl1 O4' 32.6(15) . .
O4A Cl1 O4' 93.4(16) . .
O4A Cl1 O4' 123.3(14) 2_655 .
O3 Cl1 O4' 130.8(12) 2_655 .
O3 Cl1 O4' 81.1(15) . .
O3' Cl1 O4' 32.6(15) 2_655 2_655
O3' Cl1 O4' 98.0(17) . 2_655
O4A Cl1 O4' 123.3(14) . 2_655
O4A Cl1 O4' 93.4(16) 2_655 2_655
O3 Cl1 O4' 81.1(15) 2_655 2_655
O3 Cl1 O4' 130.8(12) . 2_655
O4' Cl1 O4' 122(4) . 2_655
O3' Cl1 O4 107.9(3) 2_655 .
O3' Cl1 O4 23.8(2) . .
O4A Cl1 O4 107.6(5) . .
O4A Cl1 O4 102.9(6) 2_655 .
O3 Cl1 O4 109.1(6) 2_655 .
O3 Cl1 O4 95.9(4) . .
O4' Cl1 O4 22.1(10) . .
O4' Cl1 O4 121.6(17) 2_655 .
O3' Cl1 O4 23.8(2) 2_655 2_655
O3' Cl1 O4 107.9(3) . 2_655
O4A Cl1 O4 102.9(6) . 2_655
O4A Cl1 O4 107.6(5) 2_655 2_655
O3 Cl1 O4 95.9(4) 2_655 2_655
O3 Cl1 O4 109.1(6) . 2_655
O4' Cl1 O4 121.6(17) . 2_655
O4' Cl1 O4 22.1(10) 2_655 2_655
O4 Cl1 O4 130.8(3) . 2_655

loop_
_geom_bond_atom_site_label_1
_geom_bond_atom_site_label_2
_geom_bond_distance
_geom_bond_site_symmetry_2
Ga1 O1 1.9211(6) .
Ga1 O1 1.9211(6) 2_756
Ga1 N2 2.0541(8) .
Ga1 N2 2.0541(8) 2_756
Ga1 N1 2.1129(8) .
Ga1 N1 2.1129(8) 2_756
O1 C1 1.3075(12) .
O2 C2 1.3569(12) .
O2 C12 1.4353(11) .
N1 C19 1.4759(12) .
N1 C16 1.4913(12) .
N1 H1 0.8263 .
N2 C11 1.2908(12) .
N2 C14 1.4705(12) .
C1 C10 1.4017(12) .
C1 C2 1.4469(12) .
C2 C3 1.3631(13) .
C3 C4 1.4195(14) .
C3 H3 0.9500 .
C4 C5 1.4135(14) .
C4 C9 1.4193(13) .
C5 C6 1.3689(15) .
C5 H5 0.9500 .
C6 C7 1.4097(15) .
C6 H6 0.9500 .
C7 C8 1.3773(14) .
C7 H7 0.9500 .
C8 C9 1.4172(13) .
C8 H8 0.9500 .
C9 C10 1.4410(12) .
C10 C11 1.4397(12) .
C11 H11 0.9500 .
C12 C13 1.5023(17) .
C12 H12A 0.9900 .
C12 H12B 0.9900 .
C13 H13A 0.9800 .
C13 H13B 0.9800 .
C13 H13C 0.9800 .
C14 C15 1.5362(13) .
C14 H14A 0.9900 .
C14 H14B 0.9900 .
C15 C16 1.5187(13) .
C15 C17 1.5317(13) .
C15 C18 1.5383(13) .
C16 H16A 0.9900 .
C16 H16B 0.9900 .
C17 H17A 0.9800 .
C17 H17B 0.9800 .
C17 H17C 0.9800 .
C18 H18A 0.9800 .
C18 H18B 0.9800 .
C18 H18C 0.9800 .
C19 C19 1.5176(19) 2_756
C19 H19A 0.9900 .
C19 H19B 0.9900 .
Cl1 O3' 1.386(4) 2_655
Cl1 O3' 1.386(4) .
Cl1 O4A 1.437(8) .
Cl1 O4A 1.437(8) 2_655
Cl1 O3 1.441(9) 2_655
Cl1 O3 1.441(9) .
Cl1 O4' 1.458(15) .
Cl1 O4' 1.458(15) 2_655
Cl1 O4 1.488(4) .
Cl1 O4 1.488(4) 2_655

loop_
_geom_torsion_atom_site_label_1
_geom_torsion_atom_site_label_2
_geom_torsion_atom_site_label_3
_geom_torsion_atom_site_label_4
_geom_torsion
_geom_torsion_site_symmetry_1
_geom_torsion_site_symmetry_4
O1 Ga1 O1 C1 -7.70(6) 2_756 .
N2 Ga1 O1 C1 45.18(6) . .
N2 Ga1 O1 C1 -60.49(6) 2_756 .
N1 Ga1 O1 C1 131.58(6) . .
N1 Ga1 O1 C1 -147.08(6) 2_756 .
O1 Ga1 N1 C19 102.63(6) . .
O1 Ga1 N1 C19 -78.92(6) 2_756 .
N2 Ga1 N1 C19 -171.37(7) . .
N2 Ga1 N1 C19 -14.66(18) 2_756 .
N1 Ga1 N1 C19 15.41(5) 2_756 .
O1 Ga1 N1 C16 -132.12(7) . .
O1 Ga1 N1 C16 46.33(7) 2_756 .
N2 Ga1 N1 C16 -46.12(7) . .
N2 Ga1 N1 C16 110.58(14) 2_756 .
N1 Ga1 N1 C16 140.66(8) 2_756 .
O1 Ga1 N2 C11 -26.66(8) . .
O1 Ga1 N2 C11 151.44(8) 2_756 .
N2 Ga1 N2 C11 64.69(7) 2_756 .
N1 Ga1 N2 C11 -120.86(8) . .
N1 Ga1 N2 C11 -91.09(16) 2_756 .
O1 Ga1 N2 C14 142.69(7) . .
O1 Ga1 N2 C14 -39.21(7) 2_756 .
N2 Ga1 N2 C14 -125.96(8) 2_756 .
N1 Ga1 N2 C14 48.50(7) . .
N1 Ga1 N2 C14 78.27(17) 2_756 .
Ga1 O1 C1 C10 -37.44(11) . .
Ga1 O1 C1 C2 144.48(6) . .
C12 O2 C2 C3 -9.77(14) . .
C12 O2 C2 C1 172.64(8) . .
O1 C1 C2 O2 -1.54(12) . .
C10 C1 C2 O2 -179.74(8) . .
O1 C1 C2 C3 -179.27(8) . .
C10 C1 C2 C3 2.53(13) . .
O2 C2 C3 C4 -178.47(9) . .
C1 C2 C3 C4 -1.04(15) . .
C2 C3 C4 C5 178.15(9) . .
C2 C3 C4 C9 -2.21(15) . .
C9 C4 C5 C6 -0.61(15) . .
C3 C4 C5 C6 179.04(10) . .
C4 C5 C6 C7 -1.95(16) . .
C5 C6 C7 C8 2.69(16) . .
C6 C7 C8 C9 -0.84(15) . .
C7 C8 C9 C4 -1.69(14) . .
C7 C8 C9 C10 177.18(9) . .
C5 C4 C9 C8 2.40(13) . .
C3 C4 C9 C8 -177.25(9) . .
C5 C4 C9 C10 -176.54(9) . .
C3 C4 C9 C10 3.81(13) . .
O1 C1 C10 C11 -4.89(13) . .
C2 C1 C10 C11 173.17(8) . .
O1 C1 C10 C9 -178.88(8) . .
C2 C1 C10 C9 -0.82(13) . .
C8 C9 C10 C1 178.82(9) . .
C4 C9 C10 C1 -2.32(13) . .
C8 C9 C10 C11 4.85(13) . .
C4 C9 C10 C11 -176.28(8) . .
C14 N2 C11 C10 -170.82(8) . .
Ga1 N2 C11 C10 -1.21(13) . .
C1 C10 C11 N2 24.64(14) . .
C9 C10 C11 N2 -161.26(9) . .
C2 O2 C12 C13 -179.92(9) . .
C11 N2 C14 C15 105.16(10) . .
Ga1 N2 C14 C15 -64.89(9) . .
N2 C14 C15 C16 66.03(10) . .
N2 C14 C15 C17 -59.38(10) . .
N2 C14 C15 C18 -177.68(8) . .
C19 N1 C16 C15 -173.34(7) . .
Ga1 N1 C16 C15 62.31(9) . .
C17 C15 C16 N1 58.59(10) . .
C14 C15 C16 N1 -66.11(10) . .
C18 C15 C16 N1 177.62(8) . .
C16 N1 C19 C19 -171.96(9) . 2_756
Ga1 N1 C19 C19 -42.81(10) . 2_756
